data_1519487
loop_
_publ_author_name
'Warriner, C. N.'
'Denuault, G.'
'Gale, Phil A.'
'Horton, Peter N.'
'Light, Mark E.'
'Coles, Simon J.'
'Hursthouse, Michael B.'

_publ_section_title
;
 2-(N-Ferrocenylcarbamoyl)-5-(methoxycarbonyl)-3,4-diphenylpyrrole
;
_journal_name_full 'Crystal Structure Report Archive'
_journal_page_first 24
_journal_year 2002
_chemical_formula_sum 'C29 H24 Fe N2 O3'
_chemical_formula_weight 504.35
_space_group_IT_number 2
_symmetry_cell_setting triclinic
_symmetry_space_group_name_Hall '-P 1'
_symmetry_space_group_name_H-M 'P -1'
_atom_sites_solution_hydrogens geom
_atom_sites_solution_primary direct
_atom_sites_solution_secondary difmap
_cell_angle_alpha 61.172(2)
_cell_angle_beta 70.776(2)
_cell_angle_gamma 67.863(2)
_cell_formula_units_Z 2
_cell_length_a 10.4568(4)
_cell_length_b 11.6216(5)
_cell_length_c 11.7872(6)
_cell_measurement_reflns_used 31441
_cell_measurement_temperature 120(2)
_cell_measurement_theta_max 27.48
_cell_measurement_theta_min 1.0
_cell_volume 1143.03(9)
_computing_cell_refinement 'DENZO & COLLECT'
_computing_data_collection 'DENZO (Otwinowski & Minor, 1997) & COLLECT (Hooft, 1998)'
_computing_data_reduction 'DENZO & COLLECT'
_computing_structure_refinement 'SHELXL-97 (Sheldrick, 1997)'
_computing_structure_solution 'SHELXS-97 (Sheldrick, 1990)'
_diffrn_ambient_temperature 120(2)
_diffrn_detector_area_resol_mean 9.091
_diffrn_measured_fraction_theta_full 0.976
_diffrn_measured_fraction_theta_max 0.976
_diffrn_measurement_device_type 'Bruker-Nonius KappaCCD'
_diffrn_measurement_method '\F & \w scans'
_diffrn_radiation_monochromator graphite
_diffrn_radiation_source 'Bruker-Nonius FR591 rotating anode'
_diffrn_radiation_type MoK\a
_diffrn_radiation_wavelength 0.71073
_diffrn_reflns_av_R_equivalents 0.0439
_diffrn_reflns_av_sigmaI/netI 0.0588
_diffrn_reflns_limit_h_max 13
_diffrn_reflns_limit_h_min -13
_diffrn_reflns_limit_k_max 14
_diffrn_reflns_limit_k_min -15
_diffrn_reflns_limit_l_max 15
_diffrn_reflns_limit_l_min -15
_diffrn_reflns_number 16609
_diffrn_reflns_theta_full 27.50
_diffrn_reflns_theta_max 27.50
_diffrn_reflns_theta_min 2.07
_exptl_absorpt_coefficient_mu 0.696
_exptl_absorpt_correction_T_max 0.9862
_exptl_absorpt_correction_T_min 0.9089
_exptl_absorpt_correction_type multi-scan
_exptl_absorpt_process_details 'SORTAV Blessing (1997)'
_exptl_crystal_colour orange
_exptl_crystal_density_diffrn 1.465
_exptl_crystal_density_method 'not measured'
_exptl_crystal_description plate
_exptl_crystal_F_000 524
_exptl_crystal_size_max 0.14
_exptl_crystal_size_mid 0.10
_exptl_crystal_size_min 0.02
_refine_diff_density_max 0.461
_refine_diff_density_min -0.505
_refine_diff_density_rms 0.070
_refine_ls_extinction_coef 0.0016(9)
_refine_ls_extinction_expression Fc^*^=kFc[1+0.001xFc^2^\l^3^/sin(2\q)]^-1/4^
_refine_ls_extinction_method SHELXL
_refine_ls_goodness_of_fit_ref 1.040
_refine_ls_hydrogen_treatment mixed
_refine_ls_matrix_type full
_refine_ls_number_parameters 326
_refine_ls_number_reflns 5111
_refine_ls_number_restraints 0
_refine_ls_restrained_S_all 1.040
_refine_ls_R_factor_all 0.0651
_refine_ls_R_factor_gt 0.0435
_refine_ls_shift/su_max 0.009
_refine_ls_shift/su_mean 0.000
_refine_ls_structure_factor_coef Fsqd
_refine_ls_weighting_details 'calc w=1/[\s^2^(Fo^2^)+(0.0458P)^2^+0.5472P] where P=(Fo^2^+2Fc^2^)/3'
_refine_ls_weighting_scheme calc
_refine_ls_wR_factor_gt 0.0963
_refine_ls_wR_factor_ref 0.1048
_reflns_number_gt 3995
_reflns_number_total 5111
_reflns_threshold_expression >2sigma(I)
_cod_data_source_file eCrystal-24.cif
_cod_data_source_block 02sot056
_cod_depositor_comments
;
Citation :
Warriner, C. N. and Denuault, G. and Gale, Phil A. and Horton, Peter N. and 
Light, Mark E. and Coles, Simon J. and Hursthouse, Michael B. (2002) 
University of Southampton, Crystal Structure Report Archive. 
(doi:10.5258/ecrystals/24)

More at:
http://ecrystals.chem.soton.ac.uk/24/

The following automatic conversions were performed:

'_symmetry_cell_setting' value 'Triclinic' changed to 'triclinic'
according to the built-in table from CIF Core dictionary named
'cif_core.dic' version 2.4.1 from 2010-06-29.

Automatic conversion script
Id: cif_fix_values 3271 2015-04-21 07:52:19Z andrius 
;
_cod_original_sg_symbol_H-M P-1
_cod_database_code 1519487

loop_
_symmetry_equiv_pos_as_xyz
'x, y, z'
'-x, -y, -z'

loop_
_atom_site_label
_atom_site_type_symbol
_atom_site_fract_x
_atom_site_fract_y
_atom_site_fract_z
_atom_site_U_iso_or_equiv
_atom_site_adp_type
_atom_site_occupancy
_atom_site_symmetry_multiplicity
_atom_site_calc_flag
_atom_site_refinement_flags
_atom_site_disorder_assembly
_atom_site_disorder_group
C1 C 0.0912(2) 0.1130(2) 0.1853(2) 0.0266(5) Uani 1 1 d . . .
H1 H 0.1486 0.0806 0.2481 0.032 Uiso 1 1 calc R . .
C2 C 0.1112(2) 0.0571(2) 0.0956(2) 0.0284(5) Uani 1 1 d . . .
H2 H 0.1840 -0.0195 0.0879 0.034 Uiso 1 1 calc R . .
C3 C 0.0037(2) 0.1355(2) 0.0192(2) 0.0280(5) Uani 1 1 d . . .
H3 H -0.0081 0.1210 -0.0491 0.034 Uiso 1 1 calc R . .
C4 C -0.0830(2) 0.2391(2) 0.0628(2) 0.0255(5) Uani 1 1 d . . .
H4 H -0.1635 0.3062 0.0290 0.031 Uiso 1 1 calc R . .
C5 C -0.0289(2) 0.2254(2) 0.1657(2) 0.0242(5) Uani 1 1 d . . .
H5 H -0.0666 0.2815 0.2128 0.029 Uiso 1 1 calc R . .
C6 C 0.1752(2) 0.4283(2) -0.0628(2) 0.0216(5) Uani 1 1 d . . .
H6 H 0.1370 0.4897 -0.0212 0.026 Uiso 1 1 calc R . .
C7 C 0.1239(2) 0.4340(2) -0.1636(2) 0.0244(5) Uani 1 1 d . . .
H7 H 0.0452 0.5002 -0.2016 0.029 Uiso 1 1 calc R . .
C8 C 0.2108(2) 0.3234(2) -0.1976(2) 0.0261(5) Uani 1 1 d . . .
H8 H 0.2012 0.3035 -0.2632 0.031 Uiso 1 1 calc R . .
C9 C 0.3143(2) 0.2481(2) -0.1171(2) 0.0237(5) Uani 1 1 d . . .
H9 H 0.3849 0.1675 -0.1174 0.028 Uiso 1 1 calc R . .
C10 C 0.2937(2) 0.3143(2) -0.0358(2) 0.0202(5) Uani 1 1 d . . .
C11 C 0.5001(2) 0.1856(2) 0.0724(2) 0.0207(5) Uani 1 1 d . . .
C12 C 0.5629(2) 0.1646(2) 0.1787(2) 0.0189(4) Uani 1 1 d . . .
C13 C 0.5318(2) 0.2267(2) 0.2636(2) 0.0188(4) Uani 1 1 d . . .
C14 C 0.6317(2) 0.1507(2) 0.3488(2) 0.0188(4) Uani 1 1 d . . .
C15 C 0.7199(2) 0.0451(2) 0.3124(2) 0.0190(4) Uani 1 1 d . . .
C16 C 0.8445(2) -0.0650(2) 0.3557(2) 0.0189(4) Uani 1 1 d . . .
C17 C 1.0139(2) -0.1616(2) 0.4901(2) 0.0264(5) Uani 1 1 d . . .
H17A H 0.9935 -0.2506 0.5429 0.040 Uiso 1 1 calc R . .
H17B H 1.0474 -0.1389 0.5434 0.040 Uiso 1 1 calc R . .
H17C H 1.0863 -0.1648 0.4129 0.040 Uiso 1 1 calc R . .
C18 C 0.4125(2) 0.3440(2) 0.2733(2) 0.0195(5) Uani 1 1 d . . .
C19 C 0.4074(2) 0.4764(2) 0.1799(2) 0.0231(5) Uani 1 1 d . . .
H19 H 0.4825 0.4936 0.1071 0.028 Uiso 1 1 calc R . .
C20 C 0.2945(3) 0.5840(2) 0.1915(2) 0.0269(5) Uani 1 1 d . . .
H20 H 0.2916 0.6738 0.1258 0.032 Uiso 1 1 calc R . .
C21 C 0.1861(3) 0.5607(2) 0.2983(3) 0.0312(6) Uani 1 1 d . . .
H21 H 0.1083 0.6343 0.3061 0.037 Uiso 1 1 calc R . .
C22 C 0.1914(3) 0.4299(3) 0.3939(3) 0.0360(6) Uani 1 1 d . . .
H22 H 0.1181 0.4137 0.4686 0.043 Uiso 1 1 calc R . .
C23 C 0.3036(2) 0.3221(2) 0.3811(2) 0.0308(6) Uani 1 1 d . . .
H23 H 0.3059 0.2323 0.4467 0.037 Uiso 1 1 calc R . .
C24 C 0.6333(2) 0.1839(2) 0.4542(2) 0.0198(5) Uani 1 1 d . . .
C25 C 0.6451(2) 0.3121(2) 0.4237(2) 0.0228(5) Uani 1 1 d . . .
H25 H 0.6581 0.3755 0.3345 0.027 Uiso 1 1 calc R . .
C26 C 0.6377(2) 0.3471(2) 0.5233(2) 0.0272(5) Uani 1 1 d . . .
H26 H 0.6459 0.4343 0.5020 0.033 Uiso 1 1 calc R . .
C27 C 0.6185(2) 0.2556(2) 0.6533(2) 0.0274(5) Uani 1 1 d . . .
H27 H 0.6124 0.2802 0.7214 0.033 Uiso 1 1 calc R . .
C28 C 0.6083(2) 0.1283(2) 0.6842(2) 0.0265(5) Uani 1 1 d . . .
H28 H 0.5963 0.0651 0.7737 0.032 Uiso 1 1 calc R . .
C29 C 0.6155(2) 0.0922(2) 0.5859(2) 0.0234(5) Uani 1 1 d . . .
H29 H 0.6083 0.0044 0.6082 0.028 Uiso 1 1 calc R . .
N1 N 0.37382(19) 0.2790(2) 0.05762(19) 0.0219(4) Uani 1 1 d . . .
N2 N 0.67656(18) 0.05592(18) 0.20972(18) 0.0192(4) Uani 1 1 d . . .
O1 O 0.56055(16) 0.12042(16) 0.00472(15) 0.0278(4) Uani 1 1 d . . .
O2 O 0.90073(16) -0.15166(15) 0.31289(15) 0.0251(4) Uani 1 1 d . . .
O3 O 0.88717(15) -0.05869(15) 0.44730(14) 0.0222(3) Uani 1 1 d . . .
Fe1 Fe 0.11915(3) 0.25465(3) -0.00383(3) 0.01989(12) Uani 1 1 d . . .
H1N H 0.344(3) 0.313(2) 0.107(2) 0.023(7) Uiso 1 1 d . . .
H2N H 0.716(3) 0.003(3) 0.169(3) 0.035(7) Uiso 1 1 d . . .

loop_
_atom_site_aniso_label
_atom_site_aniso_U_11
_atom_site_aniso_U_22
_atom_site_aniso_U_33
_atom_site_aniso_U_23
_atom_site_aniso_U_13
_atom_site_aniso_U_12
C1 0.0265(12) 0.0239(12) 0.0246(12) -0.0046(10) -0.0060(10) -0.0077(9)
C2 0.0266(13) 0.0209(12) 0.0332(13) -0.0101(11) -0.0017(10) -0.0062(9)
C3 0.0320(13) 0.0278(13) 0.0306(13) -0.0122(11) -0.0042(10) -0.0151(10)
C4 0.0206(11) 0.0254(12) 0.0295(12) -0.0083(10) -0.0046(9) -0.0089(9)
C5 0.0249(12) 0.0227(12) 0.0226(11) -0.0081(10) -0.0002(9) -0.0088(9)
C6 0.0226(11) 0.0200(11) 0.0227(11) -0.0080(9) -0.0030(9) -0.0081(9)
C7 0.0232(12) 0.0239(12) 0.0217(11) -0.0045(10) -0.0055(9) -0.0072(9)
C8 0.0281(13) 0.0331(13) 0.0199(11) -0.0121(10) -0.0025(9) -0.0107(10)
C9 0.0221(12) 0.0290(13) 0.0212(11) -0.0127(10) -0.0012(9) -0.0072(9)
C10 0.0204(11) 0.0217(12) 0.0173(10) -0.0063(9) -0.0018(8) -0.0079(9)
C11 0.0207(11) 0.0208(11) 0.0203(11) -0.0076(10) -0.0019(9) -0.0079(9)
C12 0.0164(10) 0.0199(11) 0.0192(10) -0.0068(9) -0.0018(8) -0.0064(8)
C13 0.0192(11) 0.0203(11) 0.0174(10) -0.0071(9) -0.0006(8) -0.0088(8)
C14 0.0173(11) 0.0200(11) 0.0190(10) -0.0078(9) -0.0004(8) -0.0075(8)
C15 0.0178(11) 0.0231(11) 0.0178(10) -0.0088(9) -0.0014(8) -0.0081(8)
C16 0.0178(11) 0.0209(11) 0.0178(10) -0.0066(9) -0.0004(8) -0.0089(8)
C17 0.0217(12) 0.0277(13) 0.0277(12) -0.0095(10) -0.0099(10) -0.0023(9)
C18 0.0177(11) 0.0224(12) 0.0229(11) -0.0119(10) -0.0049(9) -0.0052(8)
C19 0.0244(12) 0.0248(12) 0.0206(11) -0.0095(10) -0.0042(9) -0.0067(9)
C20 0.0362(14) 0.0194(12) 0.0279(12) -0.0093(10) -0.0137(11) -0.0040(10)
C21 0.0243(13) 0.0275(13) 0.0450(15) -0.0193(12) -0.0108(11) -0.0002(10)
C22 0.0258(13) 0.0300(14) 0.0444(15) -0.0173(13) 0.0051(11) -0.0066(10)
C23 0.0260(13) 0.0217(13) 0.0356(14) -0.0091(11) 0.0021(10) -0.0070(10)
C24 0.0151(10) 0.0240(12) 0.0231(11) -0.0135(10) -0.0032(8) -0.0030(8)
C25 0.0188(11) 0.0238(12) 0.0255(12) -0.0100(10) -0.0054(9) -0.0043(9)
C26 0.0206(12) 0.0272(13) 0.0402(14) -0.0202(11) -0.0083(10) -0.0019(9)
C27 0.0195(12) 0.0379(14) 0.0312(13) -0.0231(12) -0.0036(10) -0.0029(10)
C28 0.0203(12) 0.0337(13) 0.0228(11) -0.0138(10) -0.0019(9) -0.0030(9)
C29 0.0201(11) 0.0235(12) 0.0253(12) -0.0119(10) -0.0017(9) -0.0042(9)
N1 0.0194(10) 0.0286(11) 0.0237(10) -0.0170(9) -0.0046(8) -0.0032(8)
N2 0.0159(9) 0.0204(10) 0.0203(9) -0.0101(8) -0.0023(7) -0.0023(7)
O1 0.0256(9) 0.0330(9) 0.0285(9) -0.0199(8) -0.0076(7) 0.0005(7)
O2 0.0245(8) 0.0244(9) 0.0278(8) -0.0140(7) -0.0073(7) -0.0014(7)
O3 0.0200(8) 0.0239(8) 0.0236(8) -0.0117(7) -0.0078(6) -0.0009(6)
Fe1 0.01973(18) 0.02025(19) 0.01990(18) -0.00811(14) -0.00364(12) -0.00559(12)

loop_
_atom_type_symbol
_atom_type_description
_atom_type_scat_dispersion_real
_atom_type_scat_dispersion_imag
_atom_type_scat_source
C C 0.0033 0.0016 'International Tables Vol C Tables 4.2.6.8 and 6.1.1.4'
H H 0.0000 0.0000 'International Tables Vol C Tables 4.2.6.8 and 6.1.1.4'
N N 0.0061 0.0033 'International Tables Vol C Tables 4.2.6.8 and 6.1.1.4'
O O 0.0106 0.0060 'International Tables Vol C Tables 4.2.6.8 and 6.1.1.4'
Fe Fe 0.3463 0.8444 'International Tables Vol C Tables 4.2.6.8 and 6.1.1.4'

loop_
_geom_angle_atom_site_label_1
_geom_angle_atom_site_label_2
_geom_angle_atom_site_label_3
_geom_angle
_geom_angle_site_symmetry_1
_geom_angle_site_symmetry_3
C2 C1 C5 108.3(2) . .
C2 C1 Fe1 69.47(13) . .
C5 C1 Fe1 70.21(13) . .
C2 C1 H1 125.8 . .
C5 C1 H1 125.8 . .
Fe1 C1 H1 126.1 . .
C1 C2 C3 108.0(2) . .
C1 C2 Fe1 69.95(13) . .
C3 C2 Fe1 69.55(13) . .
C1 C2 H2 126.0 . .
C3 C2 H2 126.0 . .
Fe1 C2 H2 126.1 . .
C4 C3 C2 107.8(2) . .
C4 C3 Fe1 70.09(13) . .
C2 C3 Fe1 69.63(13) . .
C4 C3 H3 126.1 . .
C2 C3 H3 126.1 . .
Fe1 C3 H3 125.8 . .
C3 C4 C5 108.2(2) . .
C3 C4 Fe1 69.28(13) . .
C5 C4 Fe1 70.03(12) . .
C3 C4 H4 125.9 . .
C5 C4 H4 125.9 . .
Fe1 C4 H4 126.4 . .
C1 C5 C4 107.7(2) . .
C1 C5 Fe1 69.33(13) . .
C4 C5 Fe1 69.42(12) . .
C1 C5 H5 126.2 . .
C4 C5 H5 126.2 . .
Fe1 C5 H5 126.6 . .
C10 C6 C7 107.4(2) . .
C10 C6 Fe1 70.05(12) . .
C7 C6 Fe1 69.13(12) . .
C10 C6 H6 126.3 . .
C7 C6 H6 126.3 . .
Fe1 C6 H6 126.1 . .
C8 C7 C6 108.0(2) . .
C8 C7 Fe1 69.82(13) . .
C6 C7 Fe1 70.00(12) . .
C8 C7 H7 126.0 . .
C6 C7 H7 126.0 . .
Fe1 C7 H7 125.8 . .
C9 C8 C7 108.2(2) . .
C9 C8 Fe1 69.58(13) . .
C7 C8 Fe1 69.34(12) . .
C9 C8 H8 125.9 . .
C7 C8 H8 125.9 . .
Fe1 C8 H8 126.8 . .
C8 C9 C10 107.7(2) . .
C8 C9 Fe1 69.79(13) . .
C10 C9 Fe1 70.32(12) . .
C8 C9 H9 126.1 . .
C10 C9 H9 126.1 . .
Fe1 C9 H9 125.3 . .
N1 C10 C9 128.3(2) . .
N1 C10 C6 123.1(2) . .
C9 C10 C6 108.59(19) . .
N1 C10 Fe1 127.57(15) . .
C9 C10 Fe1 69.09(12) . .
C6 C10 Fe1 69.43(12) . .
O1 C11 N1 123.9(2) . .
O1 C11 C12 120.5(2) . .
N1 C11 C12 115.61(19) . .
N2 C12 C13 107.96(19) . .
N2 C12 C11 116.21(19) . .
C13 C12 C11 135.8(2) . .
C12 C13 C14 107.12(19) . .
C12 C13 C18 128.02(19) . .
C14 C13 C18 124.73(19) . .
C15 C14 C13 106.78(18) . .
C15 C14 C24 129.51(19) . .
C13 C14 C24 123.72(19) . .
N2 C15 C14 108.05(19) . .
N2 C15 C16 116.99(19) . .
C14 C15 C16 134.9(2) . .
O2 C16 O3 124.5(2) . .
O2 C16 C15 123.0(2) . .
O3 C16 C15 112.49(18) . .
O3 C17 H17A 109.5 . .
O3 C17 H17B 109.5 . .
H17A C17 H17B 109.5 . .
O3 C17 H17C 109.5 . .
H17A C17 H17C 109.5 . .
H17B C17 H17C 109.5 . .
C23 C18 C19 118.4(2) . .
C23 C18 C13 119.36(19) . .
C19 C18 C13 122.24(19) . .
C20 C19 C18 121.0(2) . .
C20 C19 H19 119.5 . .
C18 C19 H19 119.5 . .
C21 C20 C19 120.1(2) . .
C21 C20 H20 120.0 . .
C19 C20 H20 120.0 . .
C20 C21 C22 119.6(2) . .
C20 C21 H21 120.2 . .
C22 C21 H21 120.2 . .
C21 C22 C23 120.2(2) . .
C21 C22 H22 119.9 . .
C23 C22 H22 119.9 . .
C22 C23 C18 120.7(2) . .
C22 C23 H23 119.6 . .
C18 C23 H23 119.6 . .
C29 C24 C25 118.7(2) . .
C29 C24 C14 121.16(19) . .
C25 C24 C14 120.01(19) . .
C26 C25 C24 120.3(2) . .
C26 C25 H25 119.8 . .
C24 C25 H25 119.8 . .
C27 C26 C25 120.2(2) . .
C27 C26 H26 119.9 . .
C25 C26 H26 119.9 . .
C26 C27 C28 119.9(2) . .
C26 C27 H27 120.1 . .
C28 C27 H27 120.1 . .
C27 C28 C29 120.5(2) . .
C27 C28 H28 119.8 . .
C29 C28 H28 119.8 . .
C28 C29 C24 120.4(2) . .
C28 C29 H29 119.8 . .
C24 C29 H29 119.8 . .
C11 N1 C10 125.5(2) . .
C11 N1 H1N 115.3(18) . .
C10 N1 H1N 119.1(18) . .
C12 N2 C15 110.09(18) . .
C12 N2 H2N 124.5(18) . .
C15 N2 H2N 125.4(18) . .
C16 O3 C17 115.15(17) . .
C7 Fe1 C3 121.35(10) . .
C7 Fe1 C2 155.94(10) . .
C3 Fe1 C2 40.82(10) . .
C7 Fe1 C9 68.74(9) . .
C3 Fe1 C9 121.42(9) . .
C2 Fe1 C9 104.88(9) . .
C7 Fe1 C8 40.84(9) . .
C3 Fe1 C8 105.76(10) . .
C2 Fe1 C8 119.40(10) . .
C9 Fe1 C8 40.63(9) . .
C7 Fe1 C1 162.57(9) . .
C3 Fe1 C1 68.44(10) . .
C2 Fe1 C1 40.58(10) . .
C9 Fe1 C1 120.41(9) . .
C8 Fe1 C1 155.30(10) . .
C7 Fe1 C4 108.94(9) . .
C3 Fe1 C4 40.63(9) . .
C2 Fe1 C4 68.31(9) . .
C9 Fe1 C4 159.02(9) . .
C8 Fe1 C4 123.99(9) . .
C1 Fe1 C4 68.13(9) . .
C7 Fe1 C6 40.88(9) . .
C3 Fe1 C6 158.37(9) . .
C2 Fe1 C6 160.35(10) . .
C9 Fe1 C6 68.75(9) . .
C8 Fe1 C6 68.62(9) . .
C1 Fe1 C6 125.37(9) . .
C4 Fe1 C6 124.06(9) . .
C7 Fe1 C10 68.22(9) . .
C3 Fe1 C10 158.56(9) . .
C2 Fe1 C10 122.84(9) . .
C9 Fe1 C10 40.59(9) . .
C8 Fe1 C10 68.00(9) . .
C1 Fe1 C10 108.16(9) . .
C4 Fe1 C10 159.61(9) . .
C6 Fe1 C10 40.52(8) . .
C7 Fe1 C5 126.22(9) . .
C3 Fe1 C5 68.41(9) . .
C2 Fe1 C5 68.25(9) . .
C9 Fe1 C5 157.26(9) . .
C8 Fe1 C5 161.75(9) . .
C1 Fe1 C5 40.45(9) . .
C4 Fe1 C5 40.55(9) . .
C6 Fe1 C5 110.06(9) . .
C10 Fe1 C5 123.66(9) . .

loop_
_geom_bond_atom_site_label_1
_geom_bond_atom_site_label_2
_geom_bond_distance
_geom_bond_site_symmetry_2
C1 C2 1.413(3) .
C1 C5 1.414(3) .
C1 Fe1 2.040(2) .
C1 H1 0.9500 .
C2 C3 1.418(3) .
C2 Fe1 2.034(2) .
C2 H2 0.9500 .
C3 C4 1.415(3) .
C3 Fe1 2.033(2) .
C3 H3 0.9500 .
C4 C5 1.419(3) .
C4 Fe1 2.043(2) .
C4 H4 0.9500 .
C5 Fe1 2.051(2) .
C5 H5 0.9500 .
C6 C10 1.418(3) .
C6 C7 1.422(3) .
C6 Fe1 2.042(2) .
C6 H6 0.9500 .
C7 C8 1.419(3) .
C7 Fe1 2.031(2) .
C7 H7 0.9500 .
C8 C9 1.414(3) .
C8 Fe1 2.037(2) .
C8 H8 0.9500 .
C9 C10 1.417(3) .
C9 Fe1 2.034(2) .
C9 H9 0.9500 .
C10 N1 1.412(3) .
C10 Fe1 2.051(2) .
C11 O1 1.225(3) .
C11 N1 1.356(3) .
C11 C12 1.479(3) .
C12 N2 1.361(3) .
C12 C13 1.390(3) .
C13 C14 1.421(3) .
C13 C18 1.484(3) .
C14 C15 1.391(3) .
C14 C24 1.474(3) .
C15 N2 1.363(3) .
C15 C16 1.465(3) .
C16 O2 1.210(3) .
C16 O3 1.338(3) .
C17 O3 1.451(3) .
C17 H17A 0.9800 .
C17 H17B 0.9800 .
C17 H17C 0.9800 .
C18 C23 1.389(3) .
C18 C19 1.388(3) .
C19 C20 1.386(3) .
C19 H19 0.9500 .
C20 C21 1.381(4) .
C20 H20 0.9500 .
C21 C22 1.382(4) .
C21 H21 0.9500 .
C22 C23 1.388(3) .
C22 H22 0.9500 .
C23 H23 0.9500 .
C24 C29 1.394(3) .
C24 C25 1.399(3) .
C25 C26 1.388(3) .
C25 H25 0.9500 .
C26 C27 1.380(3) .
C26 H26 0.9500 .
C27 C28 1.381(3) .
C27 H27 0.9500 .
C28 C29 1.383(3) .
C28 H28 0.9500 .
C29 H29 0.9500 .
N1 H1N 0.78(2) .
N2 H2N 0.86(3) .
